data_4024710
loop_
_publ_author_name
'Lauren E. Brown'
'Yakira R. Landaverry'
'James R. Davies'
'Kristin A. Milinkevich'
'Sandra Ast'
'Joseph S. Carlson'
'Allen G. Oliver'
'Joseph P. Konopelski'

_publ_contact_author_address '379 PSB'
_publ_contact_author_email brown@chemistry
_publ_contact_author_name 'Lauren Brown'
_publ_contact_author_phone 9-4669
_publ_section_title
;
Progress toward the Total Synthesis of Psymberin/Irciniastatin A
;
_journal_name_full 'Journal of Organic Chemistry'
_journal_page_first 5405
_journal_page_last 5410
_journal_paper_doi 10.1021/jo9009003
_journal_volume 74
_journal_year 2009
_chemical_absolute_configuration rmad
_chemical_formula_moiety '2(C25 H30 O4 Si), (H2 O)'
_chemical_formula_sum 'C25 H32 O4.5 Si'
_chemical_formula_weight 432.60
_chemical_name_systematic
; 
 ? 
;
_space_group_IT_number 1
_symmetry_cell_setting triclinic
_symmetry_space_group_name_Hall 'P 1'
_symmetry_space_group_name_H-M 'P 1'
_atom_sites_solution_hydrogens geom
_atom_sites_solution_primary direct
_atom_sites_solution_secondary difmap
_audit_creation_method SHELXL-97
_cell_angle_alpha 89.896(4)
_cell_angle_beta 81.309(4)
_cell_angle_gamma 73.202(4)
_cell_formula_units_Z 2
_cell_length_a 8.060(2)
_cell_length_b 8.128(2)
_cell_length_c 20.018(6)
_cell_measurement_reflns_used 3176
_cell_measurement_temperature 150(2)
_cell_measurement_theta_max 22.66
_cell_measurement_theta_min 2.62
_cell_volume 1239.8(6)
_computing_cell_refinement 'Bruker SAINT v7.34A'
_computing_data_collection 'Bruker APEX-II v2008-3'
_computing_data_reduction 'Bruker SAINT v7.34A'
_computing_structure_refinement 'SHELXL-97 (Sheldrick, 1997)'
_computing_structure_solution 'SHELXS-97 (Sheldrick, 1990)'
_diffrn_ambient_temperature 150(2)
_diffrn_detector_area_resol_mean 83.33
_diffrn_measured_fraction_theta_full 0.989
_diffrn_measured_fraction_theta_max 0.989
_diffrn_measurement_device_type 'Bruker APEX-II'
_diffrn_measurement_method \w/2\q-scans
_diffrn_radiation_monochromator graphite
_diffrn_radiation_source 'fine-focus sealed tube'
_diffrn_radiation_type MoK\a
_diffrn_radiation_wavelength 0.71073
_diffrn_reflns_av_R_equivalents 0.0280
_diffrn_reflns_av_sigmaI/netI 0.0740
_diffrn_reflns_limit_h_max 10
_diffrn_reflns_limit_h_min -10
_diffrn_reflns_limit_k_max 10
_diffrn_reflns_limit_k_min -10
_diffrn_reflns_limit_l_max 24
_diffrn_reflns_limit_l_min -24
_diffrn_reflns_number 13242
_diffrn_reflns_theta_full 26.37
_diffrn_reflns_theta_max 26.37
_diffrn_reflns_theta_min 2.06
_exptl_absorpt_coefficient_mu 0.123
_exptl_absorpt_correction_T_max 0.9902
_exptl_absorpt_correction_T_min 0.9842
_exptl_absorpt_correction_type numerical
_exptl_absorpt_process_details 'Sheldrick, 2008'
_exptl_crystal_colour colorless
_exptl_crystal_density_diffrn 1.159
_exptl_crystal_density_method 'not measured'
_exptl_crystal_description block
_exptl_crystal_F_000 464
_exptl_crystal_size_max 0.13
_exptl_crystal_size_mid 0.10
_exptl_crystal_size_min 0.08
_refine_diff_density_max 0.349
_refine_diff_density_min -0.266
_refine_diff_density_rms 0.050
_refine_ls_abs_structure_details 'Flack H D (1983), Acta Cryst. A39, 876-881'
_refine_ls_abs_structure_Flack 0.08(12)
_refine_ls_extinction_method none
_refine_ls_goodness_of_fit_ref 1.028
_refine_ls_hydrogen_treatment mixed
_refine_ls_matrix_type full
_refine_ls_number_parameters 566
_refine_ls_number_reflns 9761
_refine_ls_number_restraints 4
_refine_ls_restrained_S_all 1.028
_refine_ls_R_factor_all 0.0870
_refine_ls_R_factor_gt 0.0540
_refine_ls_shift/su_max 0.012
_refine_ls_shift/su_mean 0.000
_refine_ls_structure_factor_coef Fsqd
_refine_ls_weighting_details 'calc w=1/[\s^2^(Fo^2^)+(0.0556P)^2^+0.1261P] where P=(Fo^2^+2Fc^2^)/3'
_refine_ls_weighting_scheme calc
_refine_ls_wR_factor_gt 0.1109
_refine_ls_wR_factor_ref 0.1268
_reflns_number_gt 7188
_reflns_number_total 9761
_reflns_threshold_expression >2sigma(I)
_cod_data_source_file jo9009003_si_001.cif
_cod_data_source_block xsc08067
_cod_original_sg_symbol_H-M P1
_cod_original_formula_sum 'C25 H32 O4.50 Si'
_cod_database_code 4024710

loop_
_symmetry_equiv_pos_as_xyz
'x, y, z'

loop_
_atom_site_label
_atom_site_type_symbol
_atom_site_fract_x
_atom_site_fract_y
_atom_site_fract_z
_atom_site_U_iso_or_equiv
_atom_site_adp_type
_atom_site_occupancy
_atom_site_symmetry_multiplicity
_atom_site_calc_flag
_atom_site_refinement_flags
_atom_site_disorder_assembly
_atom_site_disorder_group
Si1 Si 0.95687(11) 0.61216(11) 0.89026(5) 0.0278(2) Uani 1 1 d . . .
O1 O 0.8695(3) 0.4989(3) 0.84616(12) 0.0307(6) Uani 1 1 d . . .
O2 O 0.8077(3) 0.4460(3) 0.67834(12) 0.0311(5) Uani 1 1 d . . .
O3 O 0.3135(3) 0.4105(3) 0.66609(12) 0.0336(6) Uani 1 1 d . . .
O4 O 0.7928(3) 0.6188(4) 0.59310(14) 0.0479(7) Uani 1 1 d . . .
C1 C 0.9686(4) 0.3615(4) 0.79813(18) 0.0304(8) Uani 1 1 d . . .
H1A H 1.0580 0.2773 0.8196 0.036 Uiso 1 1 calc R . .
H1B H 1.0297 0.4078 0.7593 0.036 Uiso 1 1 calc R . .
C2 C 0.8451(4) 0.2740(4) 0.7738(2) 0.0332(8) Uani 1 1 d . . .
H2A H 0.7837 0.2300 0.8133 0.040 Uiso 1 1 calc R . .
H2B H 0.9149 0.1739 0.7435 0.040 Uiso 1 1 calc R . .
C3 C 0.7085(4) 0.3911(4) 0.73629(18) 0.0270(7) Uani 1 1 d . . .
H3A H 0.6435 0.4949 0.7664 0.032 Uiso 1 1 calc R . .
C4 C 0.5738(4) 0.3094(4) 0.71517(18) 0.0290(8) Uani 1 1 d . . .
C5 C 0.4716(4) 0.4303(4) 0.66947(18) 0.0294(8) Uani 1 1 d . . .
C6 C 0.5374(4) 0.5415(5) 0.63346(18) 0.0311(8) Uani 1 1 d . . .
H6A H 0.4653 0.6216 0.6075 0.037 Uiso 1 1 calc R . .
C7 C 0.7165(4) 0.5425(5) 0.63312(19) 0.0341(8) Uani 1 1 d . . .
C8 C 0.6612(5) 0.1347(5) 0.6765(2) 0.0439(10) Uani 1 1 d . . .
H8A H 0.7491 0.1474 0.6389 0.066 Uiso 1 1 calc R . .
H8B H 0.5719 0.0950 0.6588 0.066 Uiso 1 1 calc R . .
H8C H 0.7181 0.0504 0.7073 0.066 Uiso 1 1 calc R . .
C9 C 0.4526(5) 0.2876(5) 0.7791(2) 0.0404(9) Uani 1 1 d . . .
H9A H 0.3931 0.4003 0.8020 0.061 Uiso 1 1 calc R . .
H9B H 0.5220 0.2124 0.8095 0.061 Uiso 1 1 calc R . .
H9C H 0.3649 0.2361 0.7667 0.061 Uiso 1 1 calc R . .
C10 C 0.7641(5) 0.7716(5) 0.9420(2) 0.0380(10) Uani 1 1 d . . .
C11 C 0.6503(7) 0.6793(7) 0.9855(3) 0.086(2) Uani 1 1 d . . .
H11A H 0.5432 0.7639 1.0079 0.129 Uiso 1 1 calc R . .
H11B H 0.7154 0.6159 1.0197 0.129 Uiso 1 1 calc R . .
H11C H 0.6191 0.5987 0.9569 0.129 Uiso 1 1 calc R . .
C12 C 0.6533(5) 0.8854(6) 0.8946(2) 0.0570(12) Uani 1 1 d . . .
H12A H 0.5565 0.9737 0.9213 0.086 Uiso 1 1 calc R . .
H12B H 0.6056 0.8148 0.8676 0.086 Uiso 1 1 calc R . .
H12C H 0.7265 0.9409 0.8645 0.086 Uiso 1 1 calc R . .
C13 C 0.8249(7) 0.8859(8) 0.9868(3) 0.098(2) Uani 1 1 d . . .
H13A H 0.7225 0.9715 1.0118 0.148 Uiso 1 1 calc R . .
H13B H 0.8986 0.9447 0.9587 0.148 Uiso 1 1 calc R . .
H13C H 0.8927 0.8154 1.0187 0.148 Uiso 1 1 calc R . .
C14 C 1.0802(5) 0.7271(4) 0.8303(2) 0.0323(9) Uani 1 1 d . . .
C15 C 1.0366(5) 0.7529(4) 0.76577(18) 0.0354(9) Uani 1 1 d . . .
H15A H 0.9490 0.7071 0.7535 0.043 Uiso 1 1 calc R . .
C16 C 1.1156(6) 0.8427(5) 0.7188(2) 0.0462(11) Uani 1 1 d . . .
H16A H 1.0821 0.8578 0.6752 0.055 Uiso 1 1 calc R . .
C17 C 1.2424(6) 0.9099(5) 0.7353(3) 0.0585(13) Uani 1 1 d . . .
H17A H 1.2984 0.9705 0.7030 0.070 Uiso 1 1 calc R . .
C18 C 1.2879(6) 0.8887(6) 0.7989(3) 0.0716(17) Uani 1 1 d . . .
H18A H 1.3742 0.9369 0.8109 0.086 Uiso 1 1 calc R . .
C19 C 1.2100(6) 0.7990(6) 0.8451(3) 0.0591(14) Uani 1 1 d . . .
H19A H 1.2446 0.7849 0.8885 0.071 Uiso 1 1 calc R . .
C20 C 1.0957(5) 0.4620(5) 0.94489(19) 0.0343(9) Uani 1 1 d . . .
C21 C 1.2320(5) 0.4948(6) 0.9734(2) 0.0450(11) Uani 1 1 d . . .
H21A H 1.2607 0.5989 0.9643 0.054 Uiso 1 1 calc R . .
C22 C 1.3259(5) 0.3780(6) 1.0149(2) 0.0521(11) Uani 1 1 d . . .
H22A H 1.4166 0.4041 1.0341 0.062 Uiso 1 1 calc R . .
C23 C 1.2893(5) 0.2262(5) 1.0283(2) 0.0440(10) Uani 1 1 d . . .
H23A H 1.3551 0.1465 1.0562 0.053 Uiso 1 1 calc R . .
C24 C 1.1567(5) 0.1898(5) 1.0011(2) 0.0452(10) Uani 1 1 d . . .
H24A H 1.1298 0.0849 1.0103 0.054 Uiso 1 1 calc R . .
C25 C 1.0621(5) 0.3067(5) 0.9600(2) 0.0417(10) Uani 1 1 d . . .
H25A H 0.9708 0.2795 0.9416 0.050 Uiso 1 1 calc R . .
Si2 Si 0.26891(11) 0.62259(11) 0.25774(5) 0.0273(2) Uani 1 1 d . . .
O1A O 0.3569(3) 0.7352(3) 0.30202(12) 0.0293(6) Uani 1 1 d . . .
O2A O 0.3428(3) 0.8702(3) 0.46880(12) 0.0311(6) Uani 1 1 d . . .
O3A O 0.3625(3) 1.3684(3) 0.48458(12) 0.0334(6) Uani 1 1 d . . .
O4A O 0.1323(4) 0.9188(3) 0.55653(14) 0.0507(7) Uani 1 1 d . . .
C1A C 0.4820(4) 0.6589(4) 0.34566(18) 0.0283(8) Uani 1 1 d . . .
H1AA H 0.5779 0.5640 0.3208 0.034 Uiso 1 1 calc R . .
H1AB H 0.4242 0.6111 0.3850 0.034 Uiso 1 1 calc R . .
C2A C 0.5556(4) 0.7958(4) 0.36957(19) 0.0315(8) Uani 1 1 d . . .
H2AA H 0.6463 0.7419 0.3976 0.038 Uiso 1 1 calc R . .
H2AB H 0.6138 0.8410 0.3296 0.038 Uiso 1 1 calc R . .
C3A C 0.4205(4) 0.9445(4) 0.41004(17) 0.0265(7) Uani 1 1 d . . .
H3AA H 0.3268 0.9945 0.3821 0.032 Uiso 1 1 calc R . .
C4A C 0.4911(4) 1.0885(4) 0.43086(18) 0.0278(8) Uani 1 1 d . . .
C5A C 0.3484(4) 1.2095(4) 0.48018(17) 0.0272(7) Uani 1 1 d . . .
C6A C 0.2202(5) 1.1572(4) 0.51700(18) 0.0327(8) Uani 1 1 d . . .
H6AA H 0.1253 1.2390 0.5441 0.039 Uiso 1 1 calc R . .
C7A C 0.2255(5) 0.9788(5) 0.51572(19) 0.0347(8) Uani 1 1 d . . .
C8A C 0.6524(5) 1.0212(5) 0.4678(2) 0.0399(9) Uani 1 1 d . . .
H8AA H 0.6264 0.9451 0.5034 0.060 Uiso 1 1 calc R . .
H8AB H 0.6783 1.1187 0.4882 0.060 Uiso 1 1 calc R . .
H8AC H 0.7542 0.9572 0.4353 0.060 Uiso 1 1 calc R . .
C9A C 0.5366(5) 1.1839(5) 0.36809(19) 0.0372(9) Uani 1 1 d . . .
H9AA H 0.4336 1.2238 0.3453 0.056 Uiso 1 1 calc R . .
H9AB H 0.6332 1.1061 0.3372 0.056 Uiso 1 1 calc R . .
H9AC H 0.5722 1.2829 0.3816 0.056 Uiso 1 1 calc R . .
C10A C 0.1336(5) 0.7856(5) 0.20531(19) 0.0360(9) Uani 1 1 d . . .
C11A C 0.2481(6) 0.8636(7) 0.1558(3) 0.0771(17) Uani 1 1 d . . .
H11D H 0.1737 0.9548 0.1322 0.116 Uiso 1 1 calc R . .
H11E H 0.3241 0.7744 0.1228 0.116 Uiso 1 1 calc R . .
H11F H 0.3206 0.9122 0.1804 0.116 Uiso 1 1 calc R . .
C12A C 0.0066(5) 0.9281(5) 0.2533(2) 0.0518(11) Uani 1 1 d . . .
H12D H -0.0669 1.0135 0.2272 0.078 Uiso 1 1 calc R . .
H12E H 0.0733 0.9836 0.2781 0.078 Uiso 1 1 calc R . .
H12F H -0.0680 0.8785 0.2855 0.078 Uiso 1 1 calc R . .
C13A C 0.0280(7) 0.7030(6) 0.1654(3) 0.0654(15) Uani 1 1 d . . .
H13D H -0.0428 0.7904 0.1392 0.098 Uiso 1 1 calc R . .
H13E H -0.0494 0.6549 0.1969 0.098 Uiso 1 1 calc R . .
H13F H 0.1086 0.6110 0.1347 0.098 Uiso 1 1 calc R . .
C14A C 0.1212(4) 0.5286(4) 0.31674(19) 0.0281(8) Uani 1 1 d . . .
C15A C 0.0731(4) 0.5908(5) 0.38376(19) 0.0363(9) Uani 1 1 d . . .
H15B H 0.1195 0.6768 0.3987 0.044 Uiso 1 1 calc R . .
C16A C -0.0399(5) 0.5310(6) 0.4289(2) 0.0468(11) Uani 1 1 d . . .
H16B H -0.0710 0.5772 0.4741 0.056 Uiso 1 1 calc R . .
C17A C -0.1086(5) 0.4060(6) 0.4097(3) 0.0562(13) Uani 1 1 d . . .
H17B H -0.1844 0.3636 0.4416 0.067 Uiso 1 1 calc R . .
C18A C -0.0664(5) 0.3428(5) 0.3439(3) 0.0616(15) Uani 1 1 d . . .
H18B H -0.1145 0.2572 0.3299 0.074 Uiso 1 1 calc R . .
C19A C 0.0479(5) 0.4043(5) 0.2970(2) 0.0465(11) Uani 1 1 d . . .
H19B H 0.0753 0.3606 0.2514 0.056 Uiso 1 1 calc R . .
C20A C 0.4531(5) 0.4550(5) 0.20542(19) 0.0301(8) Uani 1 1 d . . .
C21A C 0.4562(5) 0.2851(5) 0.19454(19) 0.0361(9) Uani 1 1 d . . .
H21B H 0.3590 0.2479 0.2141 0.043 Uiso 1 1 calc R . .
C22A C 0.5996(5) 0.1687(5) 0.1554(2) 0.0404(9) Uani 1 1 d . . .
H22B H 0.5991 0.0532 0.1486 0.048 Uiso 1 1 calc R . .
C23A C 0.7425(5) 0.2197(5) 0.12648(19) 0.0410(9) Uani 1 1 d . . .
H23B H 0.8396 0.1399 0.0997 0.049 Uiso 1 1 calc R . .
C24A C 0.7436(5) 0.3864(5) 0.13663(19) 0.0418(10) Uani 1 1 d . . .
H24B H 0.8413 0.4224 0.1168 0.050 Uiso 1 1 calc R . .
C25A C 0.6006(5) 0.5026(5) 0.1763(2) 0.0405(10) Uani 1 1 d . . .
H25B H 0.6034 0.6172 0.1837 0.049 Uiso 1 1 calc R . .
O5 O 0.1358(3) 0.5905(3) 0.57477(14) 0.0302(5) Uani 1 1 d D . .
H5Y H 0.167(5) 0.687(4) 0.5660(18) 0.036 Uiso 1 1 d D . .
H5Z H 0.161(5) 0.577(5) 0.6169(14) 0.036 Uiso 1 1 d D . .

loop_
_atom_site_aniso_label
_atom_site_aniso_U_11
_atom_site_aniso_U_22
_atom_site_aniso_U_33
_atom_site_aniso_U_23
_atom_site_aniso_U_13
_atom_site_aniso_U_12
Si1 0.0236(5) 0.0301(5) 0.0298(6) 0.0019(4) -0.0071(4) -0.0064(4)
O1 0.0216(12) 0.0358(14) 0.0349(15) 0.0000(11) -0.0032(11) -0.0094(11)
O2 0.0174(11) 0.0365(14) 0.0385(14) 0.0057(11) -0.0047(10) -0.0065(10)
O3 0.0191(12) 0.0388(14) 0.0458(15) 0.0043(12) -0.0075(11) -0.0117(11)
O4 0.0285(14) 0.0694(19) 0.0483(17) 0.0210(15) -0.0050(12) -0.0191(14)
C1 0.0191(16) 0.0307(19) 0.042(2) -0.0023(16) -0.0068(15) -0.0071(14)
C2 0.0263(18) 0.0251(18) 0.051(2) 0.0025(17) -0.0142(17) -0.0071(15)
C3 0.0235(17) 0.0238(17) 0.034(2) -0.0002(15) -0.0051(15) -0.0076(14)
C4 0.0245(17) 0.0240(17) 0.042(2) 0.0033(15) -0.0119(16) -0.0088(14)
C5 0.0209(17) 0.0305(19) 0.036(2) -0.0038(16) -0.0018(15) -0.0069(15)
C6 0.0193(17) 0.039(2) 0.035(2) 0.0051(16) -0.0066(15) -0.0076(15)
C7 0.0237(18) 0.039(2) 0.039(2) 0.0021(17) -0.0054(16) -0.0091(16)
C8 0.034(2) 0.026(2) 0.074(3) -0.0044(19) -0.019(2) -0.0079(17)
C9 0.0245(18) 0.044(2) 0.057(3) 0.017(2) -0.0108(18) -0.0151(17)
C10 0.034(2) 0.040(2) 0.032(2) -0.0030(18) -0.0033(17) -0.0009(18)
C11 0.060(3) 0.072(4) 0.089(4) 0.020(3) 0.037(3) 0.013(3)
C12 0.041(2) 0.058(3) 0.054(3) -0.004(2) -0.007(2) 0.014(2)
C13 0.059(3) 0.109(5) 0.100(4) -0.071(4) -0.035(3) 0.029(3)
C14 0.0243(18) 0.0257(19) 0.045(2) 0.0030(16) -0.0112(17) -0.0020(15)
C15 0.040(2) 0.0280(19) 0.036(2) -0.0033(16) -0.0042(17) -0.0083(17)
C16 0.062(3) 0.0239(19) 0.042(2) -0.0042(17) 0.010(2) -0.0046(19)
C17 0.036(2) 0.038(2) 0.089(4) 0.020(2) 0.009(2) -0.001(2)
C18 0.044(3) 0.060(3) 0.131(5) 0.053(3) -0.044(3) -0.032(2)
C19 0.055(3) 0.064(3) 0.078(4) 0.035(3) -0.039(3) -0.035(2)
C20 0.0248(19) 0.039(2) 0.034(2) -0.0005(17) 0.0010(16) -0.0043(17)
C21 0.040(2) 0.050(2) 0.054(3) 0.017(2) -0.018(2) -0.021(2)
C22 0.038(2) 0.059(3) 0.065(3) 0.019(2) -0.028(2) -0.014(2)
C23 0.038(2) 0.047(2) 0.043(2) 0.013(2) -0.0152(19) -0.0022(19)
C24 0.041(2) 0.043(2) 0.050(3) 0.011(2) -0.008(2) -0.0089(19)
C25 0.038(2) 0.044(2) 0.046(2) 0.0116(19) -0.0124(19) -0.0145(19)
Si2 0.0239(5) 0.0258(5) 0.0315(6) -0.0014(4) -0.0039(4) -0.0066(4)
O1A 0.0274(13) 0.0225(12) 0.0380(15) -0.0008(11) -0.0115(11) -0.0042(11)
O2A 0.0328(13) 0.0202(12) 0.0386(14) 0.0024(10) -0.0017(11) -0.0069(10)
O3A 0.0323(13) 0.0237(12) 0.0453(15) -0.0016(11) -0.0043(11) -0.0108(11)
O4A 0.0692(19) 0.0366(15) 0.0472(17) 0.0061(13) 0.0105(15) -0.0268(15)
C1A 0.0236(17) 0.0216(17) 0.038(2) -0.0009(15) -0.0072(15) -0.0035(14)
C2A 0.0221(17) 0.0271(18) 0.046(2) -0.0024(16) -0.0088(16) -0.0059(14)
C3A 0.0242(17) 0.0268(18) 0.0283(19) 0.0028(14) -0.0034(14) -0.0076(14)
C4A 0.0211(17) 0.0257(18) 0.036(2) -0.0013(15) -0.0067(15) -0.0054(14)
C5A 0.0285(18) 0.0237(18) 0.0317(19) 0.0046(14) -0.0119(15) -0.0077(14)
C6A 0.035(2) 0.0248(18) 0.034(2) -0.0019(15) 0.0008(16) -0.0061(16)
C7A 0.038(2) 0.0311(19) 0.034(2) 0.0038(17) -0.0025(17) -0.0103(17)
C8A 0.030(2) 0.033(2) 0.061(3) -0.0013(19) -0.0227(19) -0.0074(17)
C9A 0.035(2) 0.0307(19) 0.045(2) -0.0001(17) 0.0044(17) -0.0138(17)
C10A 0.032(2) 0.045(2) 0.029(2) 0.0050(17) -0.0077(17) -0.0066(18)
C11A 0.054(3) 0.079(4) 0.085(4) 0.051(3) -0.008(3) -0.001(3)
C12A 0.048(2) 0.045(2) 0.050(3) 0.004(2) -0.013(2) 0.009(2)
C13A 0.070(3) 0.061(3) 0.063(3) -0.006(3) -0.040(3) 0.000(3)
C14A 0.0222(18) 0.0225(18) 0.039(2) 0.0038(15) -0.0059(15) -0.0049(15)
C15A 0.0256(18) 0.046(2) 0.040(2) 0.0089(18) -0.0126(17) -0.0111(17)
C16A 0.033(2) 0.067(3) 0.039(2) 0.021(2) -0.0090(18) -0.010(2)
C17A 0.032(2) 0.048(3) 0.085(4) 0.030(3) -0.002(2) -0.010(2)
C18A 0.028(2) 0.030(2) 0.124(5) -0.005(3) 0.009(3) -0.0145(19)
C19A 0.030(2) 0.033(2) 0.073(3) -0.015(2) 0.002(2) -0.0073(18)
C20A 0.0292(19) 0.031(2) 0.030(2) 0.0006(16) -0.0062(16) -0.0087(16)
C21A 0.031(2) 0.034(2) 0.041(2) -0.0004(17) -0.0075(17) -0.0068(16)
C22A 0.038(2) 0.032(2) 0.046(2) -0.0071(17) -0.0095(18) 0.0001(17)
C23A 0.032(2) 0.047(2) 0.038(2) -0.0074(18) -0.0096(17) 0.0018(18)
C24A 0.030(2) 0.050(3) 0.041(2) -0.0069(19) 0.0037(17) -0.0099(18)
C25A 0.036(2) 0.033(2) 0.052(3) -0.0001(19) -0.0051(19) -0.0110(18)
O5 0.0335(14) 0.0266(14) 0.0327(12) 0.0015(11) -0.0076(11) -0.0109(11)

loop_
_atom_type_symbol
_atom_type_description
_atom_type_scat_dispersion_real
_atom_type_scat_dispersion_imag
_atom_type_scat_source
C C 0.0033 0.0016 'International Tables Vol C Tables 4.2.6.8 and 6.1.1.4'
H H 0.0000 0.0000 'International Tables Vol C Tables 4.2.6.8 and 6.1.1.4'
O O 0.0106 0.0060 'International Tables Vol C Tables 4.2.6.8 and 6.1.1.4'
Si Si 0.0817 0.0704 'International Tables Vol C Tables 4.2.6.8 and 6.1.1.4'

loop_
_geom_angle_atom_site_label_1
_geom_angle_atom_site_label_2
_geom_angle_atom_site_label_3
_geom_angle
_geom_angle_site_symmetry_1
_geom_angle_site_symmetry_3
_geom_angle_publ_flag
O1 Si1 C14 108.29(15) . . ?
O1 Si1 C20 107.91(16) . . ?
C14 Si1 C20 114.03(16) . . ?
O1 Si1 C10 104.50(16) . . ?
C14 Si1 C10 109.86(17) . . ?
C20 Si1 C10 111.73(17) . . ?
C1 O1 Si1 124.31(19) . . ?
C7 O2 C3 117.7(2) . . ?
O1 C1 C2 109.1(3) . . ?
O1 C1 H1A 109.9 . . ?
C2 C1 H1A 109.9 . . ?
O1 C1 H1B 109.9 . . ?
C2 C1 H1B 109.9 . . ?
H1A C1 H1B 108.3 . . ?
C1 C2 C3 113.8(3) . . ?
C1 C2 H2A 108.8 . . ?
C3 C2 H2A 108.8 . . ?
C1 C2 H2B 108.8 . . ?
C3 C2 H2B 108.8 . . ?
H2A C2 H2B 107.7 . . ?
O2 C3 C2 105.6(3) . . ?
O2 C3 C4 111.8(3) . . ?
C2 C3 C4 115.0(3) . . ?
O2 C3 H3A 108.1 . . ?
C2 C3 H3A 108.1 . . ?
C4 C3 H3A 108.1 . . ?
C5 C4 C9 110.4(3) . . ?
C5 C4 C3 107.3(3) . . ?
C9 C4 C3 108.2(3) . . ?
C5 C4 C8 108.5(3) . . ?
C9 C4 C8 110.2(3) . . ?
C3 C4 C8 112.4(3) . . ?
C6 C5 O3 123.9(3) . . ?
C6 C5 C4 122.1(3) . . ?
O3 C5 C4 113.9(3) . . ?
C5 C6 C7 121.2(3) . . ?
C5 C6 H6A 119.4 . . ?
C7 C6 H6A 119.4 . . ?
O4 C7 O2 117.9(3) . . ?
O4 C7 C6 124.1(3) . . ?
O2 C7 C6 118.0(3) . . ?
C4 C8 H8A 109.5 . . ?
C4 C8 H8B 109.5 . . ?
H8A C8 H8B 109.5 . . ?
C4 C8 H8C 109.5 . . ?
H8A C8 H8C 109.5 . . ?
H8B C8 H8C 109.5 . . ?
C4 C9 H9A 109.5 . . ?
C4 C9 H9B 109.5 . . ?
H9A C9 H9B 109.5 . . ?
C4 C9 H9C 109.5 . . ?
H9A C9 H9C 109.5 . . ?
H9B C9 H9C 109.5 . . ?
C13 C10 C11 109.6(5) . . ?
C13 C10 C12 108.3(4) . . ?
C11 C10 C12 108.5(4) . . ?
C13 C10 Si1 110.7(3) . . ?
C11 C10 Si1 110.5(3) . . ?
C12 C10 Si1 109.1(3) . . ?
C10 C11 H11A 109.5 . . ?
C10 C11 H11B 109.5 . . ?
H11A C11 H11B 109.5 . . ?
C10 C11 H11C 109.5 . . ?
H11A C11 H11C 109.5 . . ?
H11B C11 H11C 109.5 . . ?
C10 C12 H12A 109.5 . . ?
C10 C12 H12B 109.5 . . ?
H12A C12 H12B 109.5 . . ?
C10 C12 H12C 109.5 . . ?
H12A C12 H12C 109.5 . . ?
H12B C12 H12C 109.5 . . ?
C10 C13 H13A 109.5 . . ?
C10 C13 H13B 109.5 . . ?
H13A C13 H13B 109.5 . . ?
C10 C13 H13C 109.5 . . ?
H13A C13 H13C 109.5 . . ?
H13B C13 H13C 109.5 . . ?
C15 C14 C19 115.7(4) . . ?
C15 C14 Si1 118.4(3) . . ?
C19 C14 Si1 125.9(3) . . ?
C16 C15 C14 122.5(4) . . ?
C16 C15 H15A 118.7 . . ?
C14 C15 H15A 118.7 . . ?
C17 C16 C15 119.8(4) . . ?
C17 C16 H16A 120.1 . . ?
C15 C16 H16A 120.1 . . ?
C16 C17 C18 119.4(4) . . ?
C16 C17 H17A 120.3 . . ?
C18 C17 H17A 120.3 . . ?
C19 C18 C17 120.5(4) . . ?
C19 C18 H18A 119.7 . . ?
C17 C18 H18A 119.7 . . ?
C18 C19 C14 122.0(4) . . ?
C18 C19 H19A 119.0 . . ?
C14 C19 H19A 119.0 . . ?
C25 C20 C21 116.1(4) . . ?
C25 C20 Si1 118.9(3) . . ?
C21 C20 Si1 124.9(3) . . ?
C22 C21 C20 121.3(4) . . ?
C22 C21 H21A 119.4 . . ?
C20 C21 H21A 119.4 . . ?
C23 C22 C21 120.8(4) . . ?
C23 C22 H22A 119.6 . . ?
C21 C22 H22A 119.6 . . ?
C22 C23 C24 119.5(4) . . ?
C22 C23 H23A 120.3 . . ?
C24 C23 H23A 120.3 . . ?
C23 C24 C25 119.8(4) . . ?
C23 C24 H24A 120.1 . . ?
C25 C24 H24A 120.1 . . ?
C24 C25 C20 122.5(4) . . ?
C24 C25 H25A 118.8 . . ?
C20 C25 H25A 118.8 . . ?
O1A Si2 C14A 109.04(15) . . ?
O1A Si2 C20A 107.48(14) . . ?
C14A Si2 C20A 113.00(16) . . ?
O1A Si2 C10A 104.35(15) . . ?
C14A Si2 C10A 109.39(16) . . ?
C20A Si2 C10A 113.13(17) . . ?
C1A O1A Si2 123.16(19) . . ?
C7A O2A C3A 117.7(2) . . ?
O1A C1A C2A 108.7(3) . . ?
O1A C1A H1AA 110.0 . . ?
C2A C1A H1AA 110.0 . . ?
O1A C1A H1AB 110.0 . . ?
C2A C1A H1AB 110.0 . . ?
H1AA C1A H1AB 108.3 . . ?
C3A C2A C1A 114.3(3) . . ?
C3A C2A H2AA 108.7 . . ?
C1A C2A H2AA 108.7 . . ?
C3A C2A H2AB 108.7 . . ?
C1A C2A H2AB 108.7 . . ?
H2AA C2A H2AB 107.6 . . ?
O2A C3A C2A 106.0(3) . . ?
O2A C3A C4A 111.6(3) . . ?
C2A C3A C4A 114.8(3) . . ?
O2A C3A H3AA 108.0 . . ?
C2A C3A H3AA 108.0 . . ?
C4A C3A H3AA 108.0 . . ?
C5A C4A C3A 107.7(3) . . ?
C5A C4A C9A 109.8(3) . . ?
C3A C4A C9A 109.0(3) . . ?
C5A C4A C8A 107.0(3) . . ?
C3A C4A C8A 112.4(3) . . ?
C9A C4A C8A 110.9(3) . . ?
O3A C5A C6A 123.9(3) . . ?
O3A C5A C4A 114.5(3) . . ?
C6A C5A C4A 121.6(3) . . ?
C5A C6A C7A 120.6(3) . . ?
C5A C6A H6AA 119.7 . . ?
C7A C6A H6AA 119.7 . . ?
O4A C7A O2A 117.8(3) . . ?
O4A C7A C6A 123.4(3) . . ?
O2A C7A C6A 118.8(3) . . ?
C4A C8A H8AA 109.5 . . ?
C4A C8A H8AB 109.5 . . ?
H8AA C8A H8AB 109.5 . . ?
C4A C8A H8AC 109.5 . . ?
H8AA C8A H8AC 109.5 . . ?
H8AB C8A H8AC 109.5 . . ?
C4A C9A H9AA 109.5 . . ?
C4A C9A H9AB 109.5 . . ?
H9AA C9A H9AB 109.5 . . ?
C4A C9A H9AC 109.5 . . ?
H9AA C9A H9AC 109.5 . . ?
H9AB C9A H9AC 109.5 . . ?
C11A C10A C12A 109.0(4) . . ?
C11A C10A C13A 108.5(4) . . ?
C12A C10A C13A 109.0(3) . . ?
C11A C10A Si2 111.4(3) . . ?
C12A C10A Si2 108.0(3) . . ?
C13A C10A Si2 110.9(3) . . ?
C10A C11A H11D 109.5 . . ?
C10A C11A H11E 109.5 . . ?
H11D C11A H11E 109.5 . . ?
C10A C11A H11F 109.5 . . ?
H11D C11A H11F 109.5 . . ?
H11E C11A H11F 109.5 . . ?
C10A C12A H12D 109.5 . . ?
C10A C12A H12E 109.5 . . ?
H12D C12A H12E 109.5 . . ?
C10A C12A H12F 109.5 . . ?
H12D C12A H12F 109.5 . . ?
H12E C12A H12F 109.5 . . ?
C10A C13A H13D 109.5 . . ?
C10A C13A H13E 109.5 . . ?
H13D C13A H13E 109.5 . . ?
C10A C13A H13F 109.5 . . ?
H13D C13A H13F 109.5 . . ?
H13E C13A H13F 109.5 . . ?
C15A C14A C19A 117.2(3) . . ?
C15A C14A Si2 118.9(3) . . ?
C19A C14A Si2 123.8(3) . . ?
C16A C15A C14A 121.6(4) . . ?
C16A C15A H15B 119.2 . . ?
C14A C15A H15B 119.2 . . ?
C17A C16A C15A 121.2(4) . . ?
C17A C16A H16B 119.4 . . ?
C15A C16A H16B 119.4 . . ?
C16A C17A C18A 119.1(4) . . ?
C16A C17A H17B 120.5 . . ?
C18A C17A H17B 120.5 . . ?
C17A C18A C19A 120.3(4) . . ?
C17A C18A H18B 119.8 . . ?
C19A C18A H18B 119.8 . . ?
C14A C19A C18A 120.6(4) . . ?
C14A C19A H19B 119.7 . . ?
C18A C19A H19B 119.7 . . ?
C21A C20A C25A 117.2(3) . . ?
C21A C20A Si2 124.9(3) . . ?
C25A C20A Si2 117.9(3) . . ?
C20A C21A C22A 121.0(4) . . ?
C20A C21A H21B 119.5 . . ?
C22A C21A H21B 119.5 . . ?
C23A C22A C21A 120.6(4) . . ?
C23A C22A H22B 119.7 . . ?
C21A C22A H22B 119.7 . . ?
C24A C23A C22A 119.7(4) . . ?
C24A C23A H23B 120.1 . . ?
C22A C23A H23B 120.1 . . ?
C23A C24A C25A 119.7(4) . . ?
C23A C24A H24B 120.1 . . ?
C25A C24A H24B 120.1 . . ?
C24A C25A C20A 121.8(4) . . ?
C24A C25A H25B 119.1 . . ?
C20A C25A H25B 119.1 . . ?
H5Y O5 H5Z 98(3) . . ?

loop_
_geom_bond_atom_site_label_1
_geom_bond_atom_site_label_2
_geom_bond_distance
_geom_bond_site_symmetry_2
_geom_bond_publ_flag
Si1 O1 1.640(2) . ?
Si1 C14 1.864(4) . ?
Si1 C20 1.875(4) . ?
Si1 C10 1.876(4) . ?
O1 C1 1.437(4) . ?
O2 C7 1.356(4) . ?
O2 C3 1.452(4) . ?
O3 C5 1.342(4) . ?
O4 C7 1.214(4) . ?
C1 C2 1.513(4) . ?
C1 H1A 0.9900 . ?
C1 H1B 0.9900 . ?
C2 C3 1.525(5) . ?
C2 H2A 0.9900 . ?
C2 H2B 0.9900 . ?
C3 C4 1.535(4) . ?
C3 H3A 1.0000 . ?
C4 C5 1.496(5) . ?
C4 C9 1.531(5) . ?
C4 C8 1.541(5) . ?
C5 C6 1.333(5) . ?
C6 C7 1.445(5) . ?
C6 H6A 0.9500 . ?
C8 H8A 0.9800 . ?
C8 H8B 0.9800 . ?
C8 H8C 0.9800 . ?
C9 H9A 0.9800 . ?
C9 H9B 0.9800 . ?
C9 H9C 0.9800 . ?
C10 C13 1.518(6) . ?
C10 C11 1.522(6) . ?
C10 C12 1.526(5) . ?
C11 H11A 0.9800 . ?
C11 H11B 0.9800 . ?
C11 H11C 0.9800 . ?
C12 H12A 0.9800 . ?
C12 H12B 0.9800 . ?
C12 H12C 0.9800 . ?
C13 H13A 0.9800 . ?
C13 H13B 0.9800 . ?
C13 H13C 0.9800 . ?
C14 C15 1.389(5) . ?
C14 C19 1.404(5) . ?
C15 C16 1.381(5) . ?
C15 H15A 0.9500 . ?
C16 C17 1.370(6) . ?
C16 H16A 0.9500 . ?
C17 C18 1.375(7) . ?
C17 H17A 0.9500 . ?
C18 C19 1.367(7) . ?
C18 H18A 0.9500 . ?
C19 H19A 0.9500 . ?
C20 C25 1.389(5) . ?
C20 C21 1.401(5) . ?
C21 C22 1.391(5) . ?
C21 H21A 0.9500 . ?
C22 C23 1.366(6) . ?
C22 H22A 0.9500 . ?
C23 C24 1.373(6) . ?
C23 H23A 0.9500 . ?
C24 C25 1.388(5) . ?
C24 H24A 0.9500 . ?
C25 H25A 0.9500 . ?
Si2 O1A 1.642(2) . ?
Si2 C14A 1.869(4) . ?
Si2 C20A 1.877(4) . ?
Si2 C10A 1.884(4) . ?
O1A C1A 1.437(4) . ?
O2A C7A 1.344(4) . ?
O2A C3A 1.461(4) . ?
O3A C5A 1.333(4) . ?
O4A C7A 1.222(4) . ?
C1A C2A 1.513(5) . ?
C1A H1AA 0.9900 . ?
C1A H1AB 0.9900 . ?
C2A C3A 1.510(5) . ?
C2A H2AA 0.9900 . ?
C2A H2AB 0.9900 . ?
C3A C4A 1.524(4) . ?
C3A H3AA 1.0000 . ?
C4A C5A 1.507(5) . ?
C4A C9A 1.528(5) . ?
C4A C8A 1.555(5) . ?
C5A C6A 1.347(5) . ?
C6A C7A 1.439(5) . ?
C6A H6AA 0.9500 . ?
C8A H8AA 0.9800 . ?
C8A H8AB 0.9800 . ?
C8A H8AC 0.9800 . ?
C9A H9AA 0.9800 . ?
C9A H9AB 0.9800 . ?
C9A H9AC 0.9800 . ?
C10A C11A 1.515(6) . ?
C10A C12A 1.528(5) . ?
C10A C13A 1.533(6) . ?
C11A H11D 0.9800 . ?
C11A H11E 0.9800 . ?
C11A H11F 0.9800 . ?
C12A H12D 0.9800 . ?
C12A H12E 0.9800 . ?
C12A H12F 0.9800 . ?
C13A H13D 0.9800 . ?
C13A H13E 0.9800 . ?
C13A H13F 0.9800 . ?
C14A C15A 1.392(5) . ?
C14A C19A 1.394(5) . ?
C15A C16A 1.373(5) . ?
C15A H15B 0.9500 . ?
C16A C17A 1.369(6) . ?
C16A H16B 0.9500 . ?
C17A C18A 1.372(7) . ?
C17A H17B 0.9500 . ?
C18A C19A 1.408(6) . ?
C18A H18B 0.9500 . ?
C19A H19B 0.9500 . ?
C20A C21A 1.390(5) . ?
C20A C25A 1.400(5) . ?
C21A C22A 1.393(5) . ?
C21A H21B 0.9500 . ?
C22A C23A 1.381(5) . ?
C22A H22B 0.9500 . ?
C23A C24A 1.373(5) . ?
C23A H23B 0.9500 . ?
C24A C25A 1.396(5) . ?
C24A H24B 0.9500 . ?
C25A H25B 0.9500 . ?
O5 H5Y 0.90(2) . ?
O5 H5Z 0.90(2) . ?

loop_
_geom_hbond_atom_site_label_D
_geom_hbond_atom_site_label_H
_geom_hbond_atom_site_label_A
_geom_hbond_distance_DH
_geom_hbond_distance_HA
_geom_hbond_distance_DA
_geom_hbond_angle_DHA
_geom_hbond_site_symmetry_A
O5 H5Y O4A 0.90(2) 1.84(3) 2.685(4) 156(3) .
O5 H5Z O3 0.90(2) 1.93(3) 2.665(3) 139(3) .

loop_
_geom_torsion_atom_site_label_1
_geom_torsion_atom_site_label_2
_geom_torsion_atom_site_label_3
_geom_torsion_atom_site_label_4
_geom_torsion
_geom_torsion_site_symmetry_1
_geom_torsion_site_symmetry_2
_geom_torsion_site_symmetry_3
_geom_torsion_site_symmetry_4
_geom_torsion_publ_flag
C14 Si1 O1 C1 62.1(3) . . . . ?
C20 Si1 O1 C1 -61.8(3) . . . . ?
C10 Si1 O1 C1 179.1(3) . . . . ?
Si1 O1 C1 C2 173.3(2) . . . . ?
O1 C1 C2 C3 62.8(4) . . . . ?
C7 O2 C3 C2 175.2(3) . . . . ?
C7 O2 C3 C4 49.5(4) . . . . ?
C1 C2 C3 O2 60.2(4) . . . . ?
C1 C2 C3 C4 -176.1(3) . . . . ?
O2 C3 C4 C5 -50.2(3) . . . . ?
C2 C3 C4 C5 -170.5(3) . . . . ?
O2 C3 C4 C9 -169.2(3) . . . . ?
C2 C3 C4 C9 70.4(4) . . . . ?
O2 C3 C4 C8 68.9(4) . . . . ?
C2 C3 C4 C8 -51.4(4) . . . . ?
C9 C4 C5 C6 143.0(3) . . . . ?
C3 C4 C5 C6 25.4(4) . . . . ?
C8 C4 C5 C6 -96.2(4) . . . . ?
C9 C4 C5 O3 -39.9(4) . . . . ?
C3 C4 C5 O3 -157.5(3) . . . . ?
C8 C4 C5 O3 80.9(4) . . . . ?
O3 C5 C6 C7 -172.4(3) . . . . ?
C4 C5 C6 C7 4.4(5) . . . . ?
C3 O2 C7 O4 164.7(3) . . . . ?
C3 O2 C7 C6 -18.2(4) . . . . ?
C5 C6 C7 O4 166.9(4) . . . . ?
C5 C6 C7 O2 -10.0(5) . . . . ?
O1 Si1 C10 C13 179.3(4) . . . . ?
C14 Si1 C10 C13 -64.7(4) . . . . ?
C20 Si1 C10 C13 62.9(4) . . . . ?
O1 Si1 C10 C11 57.6(4) . . . . ?
C14 Si1 C10 C11 173.6(3) . . . . ?
C20 Si1 C10 C11 -58.8(4) . . . . ?
O1 Si1 C10 C12 -61.6(3) . . . . ?
C14 Si1 C10 C12 54.4(3) . . . . ?
C20 Si1 C10 C12 -178.0(3) . . . . ?
O1 Si1 C14 C15 21.5(3) . . . . ?
C20 Si1 C14 C15 141.6(3) . . . . ?
C10 Si1 C14 C15 -92.1(3) . . . . ?
O1 Si1 C14 C19 -161.9(3) . . . . ?
C20 Si1 C14 C19 -41.7(4) . . . . ?
C10 Si1 C14 C19 84.6(4) . . . . ?
C19 C14 C15 C16 0.3(5) . . . . ?
Si1 C14 C15 C16 177.3(3) . . . . ?
C14 C15 C16 C17 0.1(6) . . . . ?
C15 C16 C17 C18 -0.8(6) . . . . ?
C16 C17 C18 C19 1.2(7) . . . . ?
C17 C18 C19 C14 -0.8(8) . . . . ?
C15 C14 C19 C18 0.0(7) . . . . ?
Si1 C14 C19 C18 -176.7(4) . . . . ?
O1 Si1 C20 C25 -22.1(3) . . . . ?
C14 Si1 C20 C25 -142.4(3) . . . . ?
C10 Si1 C20 C25 92.3(3) . . . . ?
O1 Si1 C20 C21 159.1(3) . . . . ?
C14 Si1 C20 C21 38.8(4) . . . . ?
C10 Si1 C20 C21 -86.6(4) . . . . ?
C25 C20 C21 C22 -0.5(6) . . . . ?
Si1 C20 C21 C22 178.3(3) . . . . ?
C20 C21 C22 C23 0.9(7) . . . . ?
C21 C22 C23 C24 -0.8(7) . . . . ?
C22 C23 C24 C25 0.4(6) . . . . ?
C23 C24 C25 C20 0.0(6) . . . . ?
C21 C20 C25 C24 0.1(6) . . . . ?
Si1 C20 C25 C24 -178.8(3) . . . . ?
C14A Si2 O1A C1A 68.0(3) . . . . ?
C20A Si2 O1A C1A -54.8(3) . . . . ?
C10A Si2 O1A C1A -175.2(3) . . . . ?
Si2 O1A C1A C2A 171.3(2) . . . . ?
O1A C1A C2A C3A 61.4(4) . . . . ?
C7A O2A C3A C2A 175.6(3) . . . . ?
C7A O2A C3A C4A 49.9(4) . . . . ?
C1A C2A C3A O2A 59.8(4) . . . . ?
C1A C2A C3A C4A -176.5(3) . . . . ?
O2A C3A C4A C5A -49.8(3) . . . . ?
C2A C3A C4A C5A -170.5(3) . . . . ?
O2A C3A C4A C9A -168.8(3) . . . . ?
C2A C3A C4A C9A 70.5(4) . . . . ?
O2A C3A C4A C8A 67.8(4) . . . . ?
C2A C3A C4A C8A -52.9(4) . . . . ?
C3A C4A C5A O3A -157.1(3) . . . . ?
C9A C4A C5A O3A -38.6(4) . . . . ?
C8A C4A C5A O3A 81.8(3) . . . . ?
C3A C4A C5A C6A 23.9(4) . . . . ?
C9A C4A C5A C6A 142.4(3) . . . . ?
C8A C4A C5A C6A -97.2(4) . . . . ?
O3A C5A C6A C7A -172.3(3) . . . . ?
C4A C5A C6A C7A 6.6(5) . . . . ?
C3A O2A C7A O4A 164.1(3) . . . . ?
C3A O2A C7A C6A -18.1(4) . . . . ?
C5A C6A C7A O4A 166.3(4) . . . . ?
C5A C6A C7A O2A -11.3(5) . . . . ?
O1A Si2 C10A C11A 64.3(4) . . . . ?
C14A Si2 C10A C11A -179.1(3) . . . . ?
C20A Si2 C10A C11A -52.2(4) . . . . ?
O1A Si2 C10A C12A -55.4(3) . . . . ?
C14A Si2 C10A C12A 61.2(3) . . . . ?
C20A Si2 C10A C12A -171.9(3) . . . . ?
O1A Si2 C10A C13A -174.7(3) . . . . ?
C14A Si2 C10A C13A -58.1(3) . . . . ?
C20A Si2 C10A C13A 68.8(3) . . . . ?
O1A Si2 C14A C15A 14.0(3) . . . . ?
C20A Si2 C14A C15A 133.5(3) . . . . ?
C10A Si2 C14A C15A -99.5(3) . . . . ?
O1A Si2 C14A C19A -169.3(3) . . . . ?
C20A Si2 C14A C19A -49.9(4) . . . . ?
C10A Si2 C14A C19A 77.1(3) . . . . ?
C19A C14A C15A C16A 0.8(5) . . . . ?
Si2 C14A C15A C16A 177.7(3) . . . . ?
C14A C15A C16A C17A 0.7(6) . . . . ?
C15A C16A C17A C18A -1.5(6) . . . . ?
C16A C17A C18A C19A 0.9(7) . . . . ?
C15A C14A C19A C18A -1.5(5) . . . . ?
Si2 C14A C19A C18A -178.2(3) . . . . ?
C17A C18A C19A C14A 0.7(6) . . . . ?
O1A Si2 C20A C21A 138.9(3) . . . . ?
C14A Si2 C20A C21A 18.5(4) . . . . ?
C10A Si2 C20A C21A -106.5(3) . . . . ?
O1A Si2 C20A C25A -39.6(3) . . . . ?
C14A Si2 C20A C25A -159.9(3) . . . . ?
C10A Si2 C20A C25A 75.1(3) . . . . ?
C25A C20A C21A C22A -0.9(5) . . . . ?
Si2 C20A C21A C22A -179.3(3) . . . . ?
C20A C21A C22A C23A 0.0(6) . . . . ?
C21A C22A C23A C24A 0.3(6) . . . . ?
C22A C23A C24A C25A 0.2(6) . . . . ?
C23A C24A C25A C20A -1.1(6) . . . . ?
C21A C20A C25A C24A 1.4(6) . . . . ?
Si2 C20A C25A C24A 180.0(3) . . . . ?
